data_4317386
loop_
_publ_author_name
'Daniel L. Reger'
'Christine A. Little'
'Mark D. Smith'
'Arnold L. Rheingold'
'Louise M. Liable-Sands'
'Glen P. A. Yap'
'Ilia A. Guzei'

_publ_section_title
;
 Syntheses and Solid State Structures of Tris(pyrazolyl)methane Complexes
 of Sodium, Potassium, Calcium, and Strontium: Comparison of Structures
 with Analogous Complexes of Lead(II)
;
_journal_name_full 'Inorganic Chemistry'
_journal_page_first 19
_journal_page_last 27
_journal_paper_doi 10.1021/ic010690n
_journal_volume 41
_journal_year 2002
_chemical_formula_sum 'C23 H26 I N12 Na O'
_chemical_formula_weight 636.45
_chemical_name_systematic
;
  ?
;
_space_group_IT_number 62
_symmetry_cell_setting orthorhombic
_symmetry_space_group_name_Hall '-P 2ac 2n'
_symmetry_space_group_name_H-M 'P n m a'
_atom_sites_solution_hydrogens geom
_atom_sites_solution_primary direct
_atom_sites_solution_secondary difmap
_audit_creation_method SHELXL
_cell_angle_alpha 90.00
_cell_angle_beta 90.00
_cell_angle_gamma 90.00
_cell_formula_units_Z 4
_cell_length_a 16.9310(10)
_cell_length_b 22.368(3)
_cell_length_c 7.937(2)
_cell_measurement_temperature 253(2)
_cell_volume 3005.8(9)
_computing_structure_refinement 'SHELXL-93 (Sheldrick, 1993)'
_computing_structure_solution 'SHELXS-86 (Sheldrick, 1990)'
_diffrn_ambient_temperature 253(2)
_diffrn_radiation_monochromator graphite
_diffrn_radiation_source 'fine-focus sealed tube'
_diffrn_radiation_type MoK\a
_diffrn_radiation_wavelength 0.71073
_diffrn_reflns_av_R_equivalents 0.0384
_diffrn_reflns_av_sigmaI/netI 0.0719
_diffrn_reflns_limit_h_max 18
_diffrn_reflns_limit_h_min -1
_diffrn_reflns_limit_k_max 24
_diffrn_reflns_limit_k_min -1
_diffrn_reflns_limit_l_max 8
_diffrn_reflns_limit_l_min -1
_diffrn_reflns_number 2709
_diffrn_reflns_theta_max 22.50
_diffrn_reflns_theta_min 2.41
_exptl_absorpt_coefficient_mu 1.117
_exptl_crystal_density_diffrn 1.406
_exptl_crystal_F_000 1280
_exptl_crystal_size_max 0.40
_exptl_crystal_size_mid 0.20
_exptl_crystal_size_min 0.10
_refine_diff_density_max 0.316
_refine_diff_density_min -0.442
_refine_diff_density_rms 0.056
_refine_ls_extinction_coef 0.0024(2)
_refine_ls_extinction_expression Fc^*^=kFc[1+0.001xFc^2^\l^3^/sin(2\q)]^-1/4^
_refine_ls_extinction_method SHELXL
_refine_ls_goodness_of_fit_all 0.857
_refine_ls_goodness_of_fit_obs 1.037
_refine_ls_matrix_type full
_refine_ls_number_parameters 180
_refine_ls_number_reflns 2032
_refine_ls_number_restraints 0
_refine_ls_restrained_S_all 0.857
_refine_ls_restrained_S_obs 1.037
_refine_ls_R_factor_all 0.0635
_refine_ls_R_factor_obs 0.0357
_refine_ls_shift/esd_max -0.150
_refine_ls_shift/esd_mean 0.020
_refine_ls_structure_factor_coef Fsqd
_refine_ls_weighting_details 'w=1/[\s^2^(Fo^2^)+(0.0300P)^2^+0.0000P] where P=(Fo^2^+2Fc^2^)/3'
_refine_ls_weighting_scheme calc
_refine_ls_wR_factor_all 0.0800
_refine_ls_wR_factor_obs 0.0747
_reflns_number_observed 1280
_reflns_number_total 2032
_reflns_observed_criterion >2sigma(I)
_cod_data_source_file ic010690n_1.cif
_cod_data_source_block {[HC(pz)3]2Na}(I)
_cod_depositor_comments
;
The following automatic conversions were performed:

'_refine_ls_weighting_scheme' value 'calc
w=1/[\s^2^(Fo^2^)+(0.0300P)^2^+0.0000P] where P=(Fo^2^+2Fc^2^)/3' was
changed to 'calc'. New tag '_refine_ls_weighting_details' was
created. The value of the new tag was set to
'w=1/[\s^2^(Fo^2^)+(0.0300P)^2^+0.0000P] where P=(Fo^2^+2Fc^2^)/3'.

Automatic conversion script
Id: cif_fix_values 3143 2015-03-26 13:38:13Z robertas 
;
_cod_database_code 4317386

loop_
_symmetry_equiv_pos_as_xyz
'x, y, z'
'-x+1/2, -y, z+1/2'
'-x, y+1/2, -z'
'x+1/2, -y+1/2, -z+1/2'
'-x, -y, -z'
'x-1/2, y, -z-1/2'
'x, -y-1/2, z'
'-x-1/2, y-1/2, z-1/2'

loop_
_atom_site_aniso_label
_atom_site_aniso_U_11
_atom_site_aniso_U_22
_atom_site_aniso_U_33
_atom_site_aniso_U_23
_atom_site_aniso_U_13
_atom_site_aniso_U_12
I 0.0661(3) 0.0710(3) 0.0687(3) 0.000 -0.0059(3) 0.000
Na 0.076(2) 0.081(2) 0.072(2) -0.007(2) -0.007(2) -0.019(2)
C1 0.055(3) 0.060(3) 0.055(3) -0.009(3) 0.002(3) -0.002(3)
N11 0.091(3) 0.061(3) 0.089(3) 0.013(3) -0.019(3) -0.006(3)
N12 0.055(3) 0.066(3) 0.053(3) 0.007(2) -0.002(2) -0.006(2)
C13 0.063(4) 0.099(5) 0.070(4) -0.013(4) -0.005(3) 0.005(3)
C14 0.090(4) 0.116(6) 0.076(4) 0.011(4) -0.015(4) 0.030(5)
C15 0.104(5) 0.068(4) 0.115(5) 0.025(4) -0.015(5) 0.007(4)
N21 0.060(3) 0.122(4) 0.102(4) -0.030(3) 0.021(3) -0.016(3)
N22 0.059(3) 0.074(3) 0.057(3) -0.010(3) 0.007(2) 0.003(3)
C23 0.083(4) 0.109(5) 0.085(4) -0.023(4) 0.012(4) 0.015(4)
C24 0.085(5) 0.171(7) 0.107(6) -0.059(5) 0.014(4) 0.022(5)
C25 0.058(4) 0.209(9) 0.085(5) -0.030(5) 0.012(4) -0.015(5)
N31 0.091(3) 0.077(3) 0.053(3) 0.002(3) 0.000(3) -0.008(3)
N32 0.074(3) 0.056(3) 0.051(3) 0.003(3) 0.009(3) -0.001(2)
C33 0.106(5) 0.063(4) 0.078(4) 0.004(4) 0.021(4) -0.012(4)
C34 0.149(6) 0.092(5) 0.068(5) 0.021(4) 0.028(4) -0.008(5)
C35 0.123(6) 0.098(5) 0.066(5) 0.011(4) 0.006(4) 0.005(5)
C50 0.115(9) 0.265(16) 0.045(6) 0.000 -0.003(6) 0.000
O50 0.156(9) 0.708(33) 0.108(7) 0.000 -0.001(7) 0.000
C51 0.553(26) 0.198(11) 0.318(18) 0.098(11) -0.200(17) -0.221(14)

loop_
_atom_site_label
_atom_site_type_symbol
_atom_site_fract_x
_atom_site_fract_y
_atom_site_fract_z
_atom_site_U_iso_or_equiv
_atom_site_thermal_displace_type
_atom_site_occupancy
_atom_site_calc_flag
_atom_site_refinement_flags
_atom_site_disorder_group
I I 0.27702(3) -0.2500 1.67434(6) 0.0686(2) Uani 1 d S .
Na Na 0.5000 0.0000 2.0000 0.0763(8) Uani 1 d S .
C1 C 0.3893(3) -0.1135(2) 1.8313(6) 0.0566(12) Uani 1 d . .
H1A H 0.3581(3) -0.1465(2) 1.7848(6) 0.068 Uiso 1 calc R .
N11 N 0.3788(3) -0.0044(2) 1.8203(6) 0.0805(13) Uani 1 d . .
N12 N 0.3533(2) -0.0586(2) 1.7705(5) 0.0578(11) Uani 1 d . .
C13 C 0.2944(3) -0.0547(3) 1.6590(7) 0.077(2) Uani 1 d . .
H13A H 0.2686(3) -0.0865(3) 1.6073(7) 0.093 Uiso 1 calc R .
C14 C 0.2790(4) 0.0042(3) 1.6354(7) 0.094(2) Uani 1 d . .
H14A H 0.2406(4) 0.0214(3) 1.5668(7) 0.113 Uiso 1 calc R .
C15 C 0.3330(4) 0.0326(3) 1.7359(9) 0.096(2) Uani 1 d . .
H15A H 0.3370(4) 0.0739(3) 1.7437(9) 0.115 Uiso 1 calc R .
N21 N 0.5250(3) -0.0790(2) 1.7962(6) 0.095(2) Uani 1 d . .
N22 N 0.4681(3) -0.1201(2) 1.7664(5) 0.0634(11) Uani 1 d . .
C23 C 0.4936(4) -0.1640(3) 1.6685(8) 0.092(2) Uani 1 d . .
H23A H 0.4639(4) -0.1965(3) 1.6320(8) 0.111 Uiso 1 calc R .
C24 C 0.5697(4) -0.1535(4) 1.6308(8) 0.121(3) Uani 1 d . .
H24A H 0.6034(4) -0.1767(4) 1.5655(8) 0.145 Uiso 1 calc R .
C25 C 0.5865(4) -0.0999(4) 1.7122(8) 0.117(3) Uani 1 d . .
H25A H 0.6353(4) -0.0809(4) 1.7079(8) 0.141 Uiso 1 calc R .
N31 N 0.4265(3) -0.0823(2) 2.1145(6) 0.0734(13) Uani 1 d . .
N32 N 0.3853(2) -0.1189(2) 2.0108(5) 0.0603(11) Uani 1 d . .
C33 C 0.3408(4) -0.1585(2) 2.0959(8) 0.082(2) Uani 1 d . .
H33A H 0.3071(4) -0.1871(2) 2.0503(8) 0.099 Uiso 1 calc R .
C34 C 0.3548(4) -0.1484(3) 2.2616(8) 0.103(2) Uani 1 d . .
H34A H 0.3338(4) -0.1691(3) 2.3528(8) 0.123 Uiso 1 calc R .
C35 C 0.4065(4) -0.1011(3) 2.2667(8) 0.096(2) Uani 1 d . .
H35A H 0.4253(4) -0.0841(3) 2.3659(8) 0.115 Uiso 1 calc R .
C50 C 0.1111(7) -0.2500 1.3062(14) 0.142(5) Uani 1 d S .
O50 O 0.1531(6) -0.2500 1.2024(13) 0.324(10) Uani 1 d S .
C51 C 0.0853(8) -0.3007(4) 1.3782(16) 0.356(11) Uani 1 d . .
H51A H 0.1056(8) -0.3345(4) 1.3172(16) 0.534 Uiso 1 calc R .
H51B H 0.0286(8) -0.3015(4) 1.3758(16) 0.534 Uiso 1 calc R .
H51C H 0.1032(8) -0.3024(4) 1.4928(16) 0.534 Uiso 1 calc R .

loop_
_atom_type_symbol
_atom_type_description
_atom_type_scat_dispersion_real
_atom_type_scat_dispersion_imag
_atom_type_scat_source
C C 0.0033 0.0016 'International Tables Vol C Tables 4.2.6.8 and 6.1.1.4'
H H 0.0000 0.0000 'International Tables Vol C Tables 4.2.6.8 and 6.1.1.4'
N N 0.0061 0.0033 'International Tables Vol C Tables 4.2.6.8 and 6.1.1.4'
Na Na 0.0362 0.0249 'International Tables Vol C Tables 4.2.6.8 and 6.1.1.4'
I I -0.4742 1.8119 'International Tables Vol C Tables 4.2.6.8 and 6.1.1.4'
O O 0.0106 0.0060 'International Tables Vol C Tables 4.2.6.8 and 6.1.1.4'

loop_
_geom_angle_atom_site_label_1
_geom_angle_atom_site_label_2
_geom_angle_atom_site_label_3
_geom_angle
_geom_angle_site_symmetry_1
_geom_angle_site_symmetry_3
_geom_angle_publ_flag
N31 Na N31 180.0 5_659 . ?
N31 Na N21 77.6(2) 5_659 5_659 ?
N31 Na N21 102.4(2) . 5_659 ?
N31 Na N21 102.4(2) 5_659 . ?
N31 Na N21 77.6(2) . . ?
N21 Na N21 180.0 5_659 . ?
N31 Na N11 103.9(2) 5_659 . ?
N31 Na N11 76.1(2) . . ?
N21 Na N11 105.3(2) 5_659 . ?
N21 Na N11 74.7(2) . . ?
N31 Na N11 76.1(2) 5_659 5_659 ?
N31 Na N11 103.9(2) . 5_659 ?
N21 Na N11 74.7(2) 5_659 5_659 ?
N21 Na N11 105.3(2) . 5_659 ?
N11 Na N11 179.998(1) . 5_659 ?
N22 C1 N32 113.1(4) . . ?
N22 C1 N12 110.9(4) . . ?
N32 C1 N12 112.5(4) . . ?
C15 N11 N12 103.1(5) . . ?
C15 N11 Na 138.5(4) . . ?
N12 N11 Na 117.8(3) . . ?
C13 N12 N11 112.1(5) . . ?
C13 N12 C1 126.0(5) . . ?
N11 N12 C1 121.9(4) . . ?
N12 C13 C14 107.3(6) . . ?
C15 C14 C13 103.9(6) . . ?
N11 C15 C14 113.6(5) . . ?
C25 N21 N22 103.5(5) . . ?
C25 N21 Na 136.8(5) . . ?
N22 N21 Na 119.1(3) . . ?
C23 N22 N21 112.0(5) . . ?
C23 N22 C1 126.1(5) . . ?
N21 N22 C1 121.9(4) . . ?
N22 C23 C24 108.3(6) . . ?
C23 C24 C25 104.1(6) . . ?
N21 C25 C24 112.2(6) . . ?
C35 N31 N32 103.4(5) . . ?
C35 N31 Na 136.1(4) . . ?
N32 N31 Na 120.0(3) . . ?
N31 N32 C33 112.4(4) . . ?
N31 N32 C1 122.0(4) . . ?
C33 N32 C1 125.6(5) . . ?
N32 C33 C34 106.1(6) . . ?
C33 C34 C35 105.6(6) . . ?
N31 C35 C34 112.3(6) . . ?
O50 C50 C51 122.3(8) . 7 ?
O50 C50 C51 122.3(8) . . ?
C51 C50 C51 115.2(16) 7 . ?

loop_
_geom_bond_atom_site_label_1
_geom_bond_atom_site_label_2
_geom_bond_distance
_geom_bond_site_symmetry_2
_geom_bond_publ_flag
Na N31 2.401(4) 5_659 ?
Na N31 2.401(4) . ?
Na N21 2.433(5) 5_659 ?
Na N21 2.433(5) . ?
Na N11 2.501(5) . ?
Na N11 2.501(5) 5_659 ?
C1 N22 1.439(6) . ?
C1 N32 1.431(6) . ?
C1 N12 1.453(6) . ?
N11 C15 1.315(6) . ?
N11 N12 1.347(5) . ?
N12 C13 1.336(6) . ?
C13 C14 1.357(7) . ?
C14 C15 1.370(8) . ?
N21 C25 1.322(7) . ?
N21 N22 1.353(5) . ?
N22 C23 1.324(6) . ?
C23 C24 1.343(8) . ?
C24 C25 1.391(9) . ?
N31 C35 1.323(6) . ?
N31 N32 1.353(5) . ?
N32 C33 1.346(6) . ?
C33 C34 1.355(7) . ?
C34 C35 1.374(8) . ?
C50 O50 1.088(11) . ?
C50 C51 1.343(10) 7 ?
C50 C51 1.343(10) . ?
